data_4037958
loop_
_publ_author_name
'Han, Xu'
'Gao, Feng'
'Li, Chunpu'
'Fang, Daqing'
'Xie, Xiong'
'Zhou, Yu'
'Liu, Hong'

_publ_section_title
;
 Synthesis of Highly Fused Pyrano[2,3-b]pyridines via Rh(III)-Catalyzed
 C-H Activation and Intramolecular Cascade Annulation under Room
 Temperature.
;
_journal_name_full 'The Journal of organic chemistry'
_journal_paper_doi 10.1021/acs.joc.9b03102
_journal_year 2020
_chemical_formula_moiety 'C18 H15 N O2'
_chemical_formula_sum 'C18 H15 N O2'
_chemical_formula_weight 277.31
_space_group_crystal_system monoclinic
_space_group_IT_number 14
_space_group_name_Hall '-P 2ybc'
_space_group_name_H-M_alt 'P 1 21/c 1'
_atom_sites_solution_hydrogens geom
_atom_sites_solution_primary dual
_audit_creation_date 2019-07-16
_audit_creation_method
;
Olex2 1.2
(compiled 2018.05.29 svn.r3508 for OlexSys, GUI svn.r5506)
;
_cell_angle_alpha 90
_cell_angle_beta 90.662(19)
_cell_angle_gamma 90
_cell_formula_units_Z 4
_cell_length_a 3.999(2)
_cell_length_b 18.448(10)
_cell_length_c 18.493(11)
_cell_measurement_reflns_used 2233
_cell_measurement_temperature 298
_cell_measurement_theta_max 26.735
_cell_measurement_theta_min 2.464
_cell_volume 1364.2(13)
_computing_cell_refinement 'SAINT V8.38A (?, 2016)'
_computing_data_reduction 'SAINT V8.38A (?, 2016)'
_computing_molecular_graphics 'Olex2 (Dolomanov et al., 2009)'
_computing_publication_material 'Olex2 (Dolomanov et al., 2009)'
_computing_structure_refinement 'ShelXL (Sheldrick, 2015)'
_computing_structure_solution 'ShelXT (Sheldrick, 2015)'
_diffrn_ambient_temperature 298
_diffrn_measured_fraction_theta_full 0.995
_diffrn_measured_fraction_theta_max 0.995
_diffrn_measurement_device_type 'Bruker APEX-II CCD'
_diffrn_measurement_method '\f and \w scans'
_diffrn_radiation_type MoK\a
_diffrn_radiation_wavelength 0.71073
_diffrn_reflns_av_R_equivalents 0.1037
_diffrn_reflns_av_unetI/netI 0.0776
_diffrn_reflns_Laue_measured_fraction_full 0.995
_diffrn_reflns_Laue_measured_fraction_max 0.995
_diffrn_reflns_limit_h_max 4
_diffrn_reflns_limit_h_min -4
_diffrn_reflns_limit_k_max 21
_diffrn_reflns_limit_k_min -21
_diffrn_reflns_limit_l_max 22
_diffrn_reflns_limit_l_min -21
_diffrn_reflns_number 11590
_diffrn_reflns_point_group_measured_fraction_full 0.995
_diffrn_reflns_point_group_measured_fraction_max 0.995
_diffrn_reflns_theta_full 25.022
_diffrn_reflns_theta_max 25.022
_diffrn_reflns_theta_min 2.464
_diffrn_standards_number 0
_exptl_absorpt_coefficient_mu 0.088
_exptl_absorpt_correction_T_max 0.7456
_exptl_absorpt_correction_T_min 0.5062
_exptl_absorpt_correction_type multi-scan
_exptl_absorpt_process_details
'SADABS-2016/2 (Bruker,2016/2) was used for absorption correction. wR2(int) was 0.1377 before and 0.0779 after correction. The Ratio of minimum to maximum transmission is 0.6789. The \l/2 correction factor is Not present.'
_exptl_crystal_colour colourless
_exptl_crystal_colour_primary colourless
_exptl_crystal_density_diffrn 1.350
_exptl_crystal_description block
_exptl_crystal_F_000 584
_exptl_crystal_size_max 0.15
_exptl_crystal_size_mid 0.12
_exptl_crystal_size_min 0.08
_refine_diff_density_max 0.164
_refine_diff_density_min -0.181
_refine_diff_density_rms 0.044
_refine_ls_extinction_method none
_refine_ls_goodness_of_fit_ref 1.074
_refine_ls_hydrogen_treatment constr
_refine_ls_matrix_type full
_refine_ls_number_parameters 191
_refine_ls_number_reflns 2397
_refine_ls_number_restraints 0
_refine_ls_restrained_S_all 1.074
_refine_ls_R_factor_all 0.0986
_refine_ls_R_factor_gt 0.0590
_refine_ls_shift/su_max 0.000
_refine_ls_shift/su_mean 0.000
_refine_ls_structure_factor_coef Fsqd
_refine_ls_weighting_details 'w=1/[\s^2^(Fo^2^)+(0.0436P)^2^+0.4425P] where P=(Fo^2^+2Fc^2^)/3'
_refine_ls_weighting_scheme calc
_refine_ls_wR_factor_gt 0.1253
_refine_ls_wR_factor_ref 0.1434
_reflns_Friedel_coverage 0.000
_reflns_number_gt 1583
_reflns_number_total 2397
_reflns_threshold_expression 'I > 2\s(I)'
_cod_data_source_file jo9b03102_si_001.cif
_cod_data_source_block 22019779_0m
_cod_original_cell_volume 1364.3(13)
_cod_database_code 4037958
_shelx_shelxl_version_number 2018/3
_shelx_space_group_comment
;
The symmetry employed for this shelxl refinement is uniquely defined
by the following loop, which should always be used as a source of
symmetry information in preference to the above space-group names.
They are only intended as comments.
;
_shelx_estimated_absorpt_t_max 0.993
_shelx_estimated_absorpt_t_min 0.987
_olex2_refinement_description
;
1. Fixed Uiso
 At 1.2 times of:
  All C(H) groups, All C(H,H) groups
 At 1.5 times of:
  All C(H,H,H) groups
2.a Secondary CH2 refined with riding coordinates:
 C1(H1A,H1B), C18(H18A,H18B)
2.b Aromatic/amide H refined with riding coordinates:
 C11(H11), C12(H12), C14(H14), C13(H13), C6(H6), C5(H5), C3(H3), C4(H4)
2.c Idealised Me refined as rotating group:
 C17(H17A,H17B,H17C)
;
_olex2_submission_special_instructions 'No special instructions were received'

loop_
_space_group_symop_operation_xyz
'x, y, z'
'-x, y+1/2, -z+1/2'
'-x, -y, -z'
'x, -y-1/2, z-1/2'

loop_
_atom_site_label
_atom_site_type_symbol
_atom_site_fract_x
_atom_site_fract_y
_atom_site_fract_z
_atom_site_U_iso_or_equiv
_atom_site_adp_type
_atom_site_occupancy
_atom_site_site_symmetry_order
_atom_site_calc_flag
_atom_site_refinement_flags_posn
_atom_site_refinement_flags_adp
_atom_site_refinement_flags_occupancy
_atom_site_disorder_assembly
_atom_site_disorder_group
O1 O 0.6444(5) 0.49816(10) 0.70006(9) 0.0473(5) Uani 1 1 d . . . . .
O2 O 0.5769(5) 0.34817(10) 0.50550(9) 0.0481(5) Uani 1 1 d . . . . .
N1 N 0.6024(5) 0.42332(12) 0.60436(11) 0.0420(6) Uani 1 1 d . . . . .
C10 C 0.3308(6) 0.31219(14) 0.69045(14) 0.0371(6) Uani 1 1 d . . . . .
C15 C 0.3584(6) 0.30380(14) 0.61453(14) 0.0381(6) Uani 1 1 d . . . . .
C8 C 0.4582(6) 0.37698(14) 0.72334(13) 0.0367(6) Uani 1 1 d . . . . .
C9 C 0.5590(6) 0.43057(14) 0.67623(14) 0.0382(6) Uani 1 1 d . . . . .
C11 C 0.1662(6) 0.25642(14) 0.72839(15) 0.0437(7) Uani 1 1 d . . . . .
H11 H 0.141606 0.260353 0.778179 0.052 Uiso 1 1 calc R . . . .
C16 C 0.5194(6) 0.36111(15) 0.57604(14) 0.0397(6) Uani 1 1 d . . . . .
C12 C 0.0433(7) 0.19725(16) 0.69361(17) 0.0516(8) Uani 1 1 d . . . . .
H12 H -0.065620 0.161543 0.719902 0.062 Uiso 1 1 calc R . . . .
C7 C 0.5203(6) 0.38977(15) 0.80120(14) 0.0401(7) Uani 1 1 d . . . . .
C14 C 0.2325(7) 0.24164(15) 0.57986(15) 0.0457(7) Uani 1 1 d . . . . .
H14 H 0.254815 0.236344 0.530139 0.055 Uiso 1 1 calc R . . . .
C2 C 0.5496(7) 0.46196(16) 0.82314(15) 0.0453(7) Uani 1 1 d . . . . .
C13 C 0.0775(7) 0.18902(16) 0.61898(17) 0.0520(8) Uani 1 1 d . . . . .
H13 H -0.005213 0.147788 0.596032 0.062 Uiso 1 1 calc R . . . .
C1 C 0.4813(7) 0.51749(16) 0.76644(15) 0.0512(8) Uani 1 1 d . . . . .
H1A H 0.242126 0.521208 0.757955 0.061 Uiso 1 1 calc R . . . .
H1B H 0.561876 0.564344 0.782853 0.061 Uiso 1 1 calc R . . . .
C6 C 0.5903(7) 0.33542(17) 0.85207(14) 0.0490(7) Uani 1 1 d . . . . .
H6 H 0.574905 0.286932 0.838688 0.059 Uiso 1 1 calc R . . . .
C18 C 0.7449(8) 0.40427(16) 0.46453(14) 0.0515(8) Uani 1 1 d . . . . .
H18A H 0.941828 0.421089 0.490641 0.062 Uiso 1 1 calc R . . . .
H18B H 0.596427 0.445164 0.456679 0.062 Uiso 1 1 calc R . . . .
C5 C 0.6825(8) 0.3536(2) 0.92229(16) 0.0606(9) Uani 1 1 d . . . . .
H5 H 0.727237 0.317019 0.955661 0.073 Uiso 1 1 calc R . . . .
C3 C 0.6445(8) 0.47886(19) 0.89328(17) 0.0623(9) Uani 1 1 d . . . . .
H3 H 0.665450 0.527169 0.906991 0.075 Uiso 1 1 calc R . . . .
C17 C 0.8421(9) 0.37166(18) 0.39372(15) 0.0616(9) Uani 1 1 d . . . . .
H17A H 0.961867 0.406873 0.365899 0.092 Uiso 1 1 calc GR . . . .
H17B H 0.644706 0.356990 0.367584 0.092 Uiso 1 1 calc GR . . . .
H17C H 0.982252 0.330210 0.402258 0.092 Uiso 1 1 calc GR . . . .
C4 C 0.7085(9) 0.4248(2) 0.94318(17) 0.0686(10) Uani 1 1 d . . . . .
H4 H 0.768573 0.436472 0.990491 0.082 Uiso 1 1 calc R . . . .

loop_
_atom_site_aniso_label
_atom_site_aniso_U_11
_atom_site_aniso_U_22
_atom_site_aniso_U_33
_atom_site_aniso_U_23
_atom_site_aniso_U_13
_atom_site_aniso_U_12
O1 0.0484(12) 0.0400(11) 0.0536(12) -0.0019(9) 0.0010(9) -0.0055(9)
O2 0.0527(12) 0.0519(12) 0.0399(11) 0.0039(9) 0.0032(9) -0.0034(9)
N1 0.0399(13) 0.0435(15) 0.0427(14) 0.0042(11) -0.0010(10) 0.0017(11)
C10 0.0284(13) 0.0362(15) 0.0467(16) 0.0028(12) 0.0024(12) 0.0072(11)
C15 0.0319(14) 0.0378(16) 0.0444(16) 0.0007(12) -0.0010(11) 0.0044(11)
C8 0.0326(13) 0.0361(15) 0.0413(15) 0.0001(12) -0.0009(11) 0.0023(11)
C9 0.0300(13) 0.0355(16) 0.0490(17) 0.0003(12) -0.0043(12) 0.0019(11)
C11 0.0393(15) 0.0420(17) 0.0499(16) 0.0052(13) 0.0076(13) 0.0014(13)
C16 0.0352(15) 0.0460(18) 0.0380(16) 0.0023(13) -0.0032(12) 0.0031(12)
C12 0.0433(17) 0.0408(17) 0.071(2) 0.0086(15) 0.0019(15) -0.0041(13)
C7 0.0268(13) 0.0505(18) 0.0432(16) 0.0010(13) 0.0030(11) 0.0019(12)
C14 0.0409(15) 0.0455(18) 0.0505(17) -0.0035(13) -0.0032(13) 0.0020(13)
C2 0.0341(15) 0.0536(19) 0.0482(17) -0.0050(14) 0.0009(13) -0.0012(13)
C13 0.0478(17) 0.0404(18) 0.068(2) -0.0063(14) -0.0069(15) 0.0000(14)
C1 0.0436(17) 0.0485(19) 0.0614(19) -0.0111(14) 0.0009(14) -0.0007(13)
C6 0.0403(16) 0.061(2) 0.0453(17) 0.0035(14) 0.0046(13) 0.0040(14)
C18 0.0565(19) 0.0520(19) 0.0461(17) 0.0104(14) 0.0055(14) -0.0011(15)
C5 0.0515(19) 0.086(3) 0.0448(18) 0.0093(17) 0.0024(14) 0.0057(17)
C3 0.057(2) 0.072(2) 0.058(2) -0.0149(17) 0.0009(16) -0.0092(17)
C17 0.066(2) 0.071(2) 0.0487(19) 0.0056(16) 0.0098(16) -0.0020(17)
C4 0.065(2) 0.096(3) 0.0453(19) -0.0059(19) -0.0035(16) -0.008(2)

loop_
_atom_type_symbol
_atom_type_description
_atom_type_scat_dispersion_real
_atom_type_scat_dispersion_imag
_atom_type_scat_source
C C 0.0033 0.0016 'International Tables Vol C Tables 4.2.6.8 and 6.1.1.4'
H H 0.0000 0.0000 'International Tables Vol C Tables 4.2.6.8 and 6.1.1.4'
N N 0.0061 0.0033 'International Tables Vol C Tables 4.2.6.8 and 6.1.1.4'
O O 0.0106 0.0060 'International Tables Vol C Tables 4.2.6.8 and 6.1.1.4'

loop_
_geom_angle_atom_site_label_1
_geom_angle_atom_site_label_2
_geom_angle_atom_site_label_3
_geom_angle
_geom_angle_site_symmetry_1
_geom_angle_site_symmetry_3
_geom_angle_publ_flag
C9 O1 C1 112.8(2) . . ?
C16 O2 C18 117.6(2) . . ?
C16 N1 C9 116.6(2) . . ?
C15 C10 C8 118.7(2) . . ?
C11 C10 C15 117.0(2) . . ?
C11 C10 C8 124.2(2) . . ?
C10 C15 C16 116.9(2) . . ?
C14 C15 C10 120.6(2) . . ?
C14 C15 C16 122.5(2) . . ?
C10 C8 C7 127.0(2) . . ?
C9 C8 C10 115.8(2) . . ?
C9 C8 C7 117.0(2) . . ?
O1 C9 C8 121.6(2) . . ?
N1 C9 O1 112.0(2) . . ?
N1 C9 C8 126.3(2) . . ?
C10 C11 H11 119.4 . . ?
C12 C11 C10 121.3(3) . . ?
C12 C11 H11 119.4 . . ?
O2 C16 C15 115.7(2) . . ?
N1 C16 O2 120.0(2) . . ?
N1 C16 C15 124.4(2) . . ?
C11 C12 H12 119.4 . . ?
C11 C12 C13 121.1(3) . . ?
C13 C12 H12 119.4 . . ?
C2 C7 C8 116.6(2) . . ?
C2 C7 C6 118.2(3) . . ?
C6 C7 C8 124.8(3) . . ?
C15 C14 H14 119.9 . . ?
C13 C14 C15 120.1(3) . . ?
C13 C14 H14 119.9 . . ?
C7 C2 C1 115.9(2) . . ?
C3 C2 C7 120.6(3) . . ?
C3 C2 C1 123.5(3) . . ?
C12 C13 H13 120.1 . . ?
C14 C13 C12 119.8(3) . . ?
C14 C13 H13 120.1 . . ?
O1 C1 C2 110.4(2) . . ?
O1 C1 H1A 109.6 . . ?
O1 C1 H1B 109.6 . . ?
C2 C1 H1A 109.6 . . ?
C2 C1 H1B 109.6 . . ?
H1A C1 H1B 108.1 . . ?
C7 C6 H6 119.8 . . ?
C5 C6 C7 120.3(3) . . ?
C5 C6 H6 119.8 . . ?
O2 C18 H18A 110.3 . . ?
O2 C18 H18B 110.3 . . ?
O2 C18 C17 107.3(2) . . ?
H18A C18 H18B 108.5 . . ?
C17 C18 H18A 110.3 . . ?
C17 C18 H18B 110.3 . . ?
C6 C5 H5 119.6 . . ?
C4 C5 C6 120.9(3) . . ?
C4 C5 H5 119.6 . . ?
C2 C3 H3 119.6 . . ?
C4 C3 C2 120.7(3) . . ?
C4 C3 H3 119.6 . . ?
C18 C17 H17A 109.5 . . ?
C18 C17 H17B 109.5 . . ?
C18 C17 H17C 109.5 . . ?
H17A C17 H17B 109.5 . . ?
H17A C17 H17C 109.5 . . ?
H17B C17 H17C 109.5 . . ?
C5 C4 C3 119.4(3) . . ?
C5 C4 H4 120.3 . . ?
C3 C4 H4 120.3 . . ?

loop_
_geom_bond_atom_site_label_1
_geom_bond_atom_site_label_2
_geom_bond_distance
_geom_bond_site_symmetry_2
_geom_bond_publ_flag
O1 C9 1.364(3) . ?
O1 C1 1.441(3) . ?
O2 C16 1.349(3) . ?
O2 C18 1.452(3) . ?
N1 C9 1.349(3) . ?
N1 C16 1.303(3) . ?
C10 C15 1.418(4) . ?
C10 C8 1.432(4) . ?
C10 C11 1.412(4) . ?
C15 C16 1.432(4) . ?
C15 C14 1.404(4) . ?
C8 C9 1.381(4) . ?
C8 C7 1.477(4) . ?
C11 H11 0.9300 . ?
C11 C12 1.356(4) . ?
C12 H12 0.9300 . ?
C12 C13 1.397(4) . ?
C7 C2 1.397(4) . ?
C7 C6 1.401(4) . ?
C14 H14 0.9300 . ?
C14 C13 1.364(4) . ?
C2 C1 1.489(4) . ?
C2 C3 1.383(4) . ?
C13 H13 0.9300 . ?
C1 H1A 0.9700 . ?
C1 H1B 0.9700 . ?
C6 H6 0.9300 . ?
C6 C5 1.387(4) . ?
C18 H18A 0.9700 . ?
C18 H18B 0.9700 . ?
C18 C17 1.497(4) . ?
C5 H5 0.9300 . ?
C5 C4 1.373(5) . ?
C3 H3 0.9300 . ?
C3 C4 1.381(5) . ?
C17 H17A 0.9600 . ?
C17 H17B 0.9600 . ?
C17 H17C 0.9600 . ?
C4 H4 0.9300 . ?
